data_7227715
loop_
_publ_author_name
'Ye, Run-Ping'
'Zhang, Xin'
'Qin, Ye-Yan'
'Yao, Yuan-Gen'

_publ_section_title
;
 Combined influence of hydrogen bonds and \p--\p interactions on the
 assembly of five manganese coordination polymers with magnetic properties
;
_journal_issue 12
_journal_name_full CrystEngComm
_journal_page_first 1658
_journal_paper_doi 10.1039/C7CE00004A
_journal_volume 19
_journal_year 2017
_chemical_formula_moiety 'C52 H40 Mn3 N4 O18, C4 H10 N O, H2 O'
_chemical_formula_sum 'C56 H52 Mn3 N5 O20'
_chemical_formula_weight 1279.85
_space_group_crystal_system orthorhombic
_space_group_IT_number 33
_space_group_name_Hall 'P 2c -2n'
_space_group_name_H-M_alt 'P n a 21'
_symmetry_space_group_name_Hall 'P 2c -2n'
_symmetry_space_group_name_H-M 'P n a 21'
_atom_sites_solution_hydrogens mixed
_audit_creation_method SHELXL-2014/7
_audit_update_record
;
2017-01-23 deposited with the CCDC.
2017-02-20 downloaded from the CCDC.
;
_cell_angle_alpha 90
_cell_angle_beta 90
_cell_angle_gamma 90
_cell_formula_units_Z 4
_cell_length_a 20.187(3)
_cell_length_b 10.5943(15)
_cell_length_c 24.296(4)
_cell_measurement_reflns_used 13946
_cell_measurement_temperature 293(2)
_cell_measurement_theta_max 27.5
_cell_measurement_theta_min 3.2
_cell_volume 5196.1(14)
_computing_cell_refinement 'Bruker XSCANS'
_computing_data_collection 'Bruker XSCANS'
_computing_data_reduction 'Bruker SHELXTL'
_computing_molecular_graphics 'Bruker SHELXTL'
_computing_publication_material 'Bruker SHELXTL'
_computing_structure_refinement 'SHELXL-2014/7 (Sheldrick, 2014)'
_computing_structure_solution 'Bruker SHELXTL'
_diffrn_ambient_temperature 293(2)
_diffrn_measured_fraction_theta_full 0.998
_diffrn_measured_fraction_theta_max 0.997
_diffrn_measurement_device_type 'Bruker P4'
_diffrn_measurement_method '\w scans'
_diffrn_radiation_type MoK\a
_diffrn_radiation_wavelength 0.71073
_diffrn_reflns_av_R_equivalents 0.0316
_diffrn_reflns_av_unetI/netI 0.0347
_diffrn_reflns_Laue_measured_fraction_full 0.998
_diffrn_reflns_Laue_measured_fraction_max 0.997
_diffrn_reflns_limit_h_max 26
_diffrn_reflns_limit_h_min -26
_diffrn_reflns_limit_k_max 13
_diffrn_reflns_limit_k_min -13
_diffrn_reflns_limit_l_max 31
_diffrn_reflns_limit_l_min -31
_diffrn_reflns_number 51826
_diffrn_reflns_point_group_measured_fraction_full 0.972
_diffrn_reflns_point_group_measured_fraction_max 0.967
_diffrn_reflns_theta_full 25.242
_diffrn_reflns_theta_max 27.513
_diffrn_reflns_theta_min 3.166
_exptl_absorpt_coefficient_mu 0.807
_exptl_absorpt_correction_type multi-scan
_exptl_crystal_colour colourless
_exptl_crystal_density_diffrn 1.636
_exptl_crystal_description piece
_exptl_crystal_F_000 3102
_exptl_crystal_size_max 0.59
_exptl_crystal_size_mid 0.49
_exptl_crystal_size_min 0.25
_exptl_transmission_factor_max 0.817
_exptl_transmission_factor_min 0.628
_refine_diff_density_max 0.638
_refine_diff_density_min -0.427
_refine_diff_density_rms 0.052
_refine_ls_abs_structure_details
; 
 Flack x determined using 4185 quotients [(I+)-(I-)]/[(I+)+(I-)] 
 (Parsons, Flack and Wagner, Acta Cryst. B69 (2013) 249-259). 
;
_refine_ls_abs_structure_Flack 0.018(4)
_refine_ls_extinction_method none
_refine_ls_goodness_of_fit_ref 1.032
_refine_ls_hydrogen_treatment constr
_refine_ls_matrix_type full
_refine_ls_number_parameters 769
_refine_ls_number_reflns 11563
_refine_ls_number_restraints 1
_refine_ls_restrained_S_all 1.032
_refine_ls_R_factor_all 0.0430
_refine_ls_R_factor_gt 0.0319
_refine_ls_shift/su_max 0.001
_refine_ls_shift/su_mean 0.000
_refine_ls_structure_factor_coef Fsqd
_refine_ls_weighting_details 'w=1/[\s^2^(Fo^2^)+(0.0338P)^2^+1.4375P] where P=(Fo^2^+2Fc^2^)/3'
_refine_ls_weighting_scheme calc
_refine_ls_wR_factor_gt 0.0663
_refine_ls_wR_factor_ref 0.0705
_reflns_Friedel_coverage 0.894
_reflns_Friedel_fraction_full 0.946
_reflns_Friedel_fraction_max 0.934
_reflns_number_gt 10080
_reflns_number_total 11563
_reflns_threshold_expression 'I > 2\s(I)'
_cod_data_source_file c7ce00004a2.cif
_cod_data_source_block Compound-1
_cod_depositor_comments 'Adding full bibliography for 7227715--7227719.cif.'
_cod_database_code 7227715
_shelx_shelxl_version_number 2014/7
_shelx_space_group_comment
; 
The symmetry employed for this shelxl refinement is uniquely defined 
by the following loop, which should always be used as a source of 
symmetry information in preference to the above space-group names. 
They are only intended as comments. 
;

loop_
_space_group_symop_operation_xyz
'x, y, z'
'-x, -y, z+1/2'
'-x+1/2, y+1/2, z+1/2'
'x+1/2, -y+1/2, z'

loop_
_atom_site_label
_atom_site_type_symbol
_atom_site_fract_x
_atom_site_fract_y
_atom_site_fract_z
_atom_site_U_iso_or_equiv
_atom_site_adp_type
_atom_site_occupancy
_atom_site_site_symmetry_order
_atom_site_calc_flag
_atom_site_refinement_flags_posn
_atom_site_refinement_flags_adp
Mn1 Mn -0.37533(2) -0.02441(5) -0.34572(2) 0.02363(12) Uani 1 1 d . .
Mn2 Mn -0.30106(2) -0.21999(5) -0.23452(2) 0.01808(11) Uani 1 1 d . .
Mn3 Mn -0.16612(2) -0.25040(5) -0.13441(2) 0.01863(10) Uani 1 1 d . .
O1 O -0.33158(13) -0.0187(2) -0.24905(11) 0.0307(6) Uani 1 1 d . .
O1W O -0.38907(15) 0.0109(4) -0.43132(12) 0.0578(10) Uani 1 1 d . .
H1WA H -0.3552 0.0505 -0.4441 0.087 Uiso 1 1 d R U
H1WB H -0.4238 0.0566 -0.4362 0.087 Uiso 1 1 d R U
O2 O -0.35182(14) 0.1491(2) -0.29967(11) 0.0339(6) Uani 1 1 d . .
O2W O -0.27148(12) -0.0360(3) -0.36824(11) 0.0358(7) Uani 1 1 d . .
H2WA H -0.2669 -0.0714 -0.4003 0.054 Uiso 1 1 d R U
H2WB H -0.2500 -0.0805 -0.3442 0.054 Uiso 1 1 d R U
O3 O -0.19511(13) 0.5713(2) -0.16564(12) 0.0345(6) Uani 1 1 d . .
O4 O -0.27805(12) 0.5808(2) -0.22689(12) 0.0300(6) Uani 1 1 d . .
O5 O -0.17808(13) -0.0467(2) -0.10770(10) 0.0283(6) Uani 1 1 d . .
O6 O -0.40475(11) -0.2818(3) -0.23745(12) 0.0313(6) Uani 1 1 d . .
O7 O -0.37274(11) -0.2213(2) -0.32018(11) 0.0268(6) Uani 1 1 d . .
O8 O -0.65380(14) -0.3290(3) -0.21390(11) 0.0330(6) Uani 1 1 d . .
O9 O -0.71745(11) -0.3190(3) -0.28768(11) 0.0301(6) Uani 1 1 d . .
O10 O -0.66572(12) -0.3888(3) -0.46323(11) 0.0381(7) Uani 1 1 d . .
O11 O -0.09978(13) -0.2892(3) -0.06473(13) 0.0424(8) Uani 1 1 d . .
O12 O -0.05052(14) -0.2969(3) -0.14463(12) 0.0502(9) Uani 1 1 d . .
O13 O 0.25134(12) -0.2247(3) -0.07720(11) 0.0323(6) Uani 1 1 d . .
O14 O 0.20047(13) -0.3097(2) -0.14909(10) 0.0292(6) Uani 1 1 d . .
O15 O 0.18873(14) -0.1655(3) 0.09473(12) 0.0452(8) Uani 1 1 d . .
O16 O -0.47979(12) -0.0113(3) -0.34318(14) 0.0383(6) Uani 1 1 d . .
N1 N -0.21565(15) 0.1450(3) -0.07699(12) 0.0249(7) Uani 1 1 d . .
N2 N -0.55212(13) -0.3832(3) -0.44767(12) 0.0238(6) Uani 1 1 d . .
N3 N 0.07825(13) -0.2128(3) 0.07526(12) 0.0250(6) Uani 1 1 d . .
N4 N -0.58945(16) -0.0095(3) -0.33277(16) 0.0393(9) Uani 1 1 d . .
C1 C -0.32754(17) 0.0989(3) -0.25700(15) 0.0243(8) Uani 1 1 d . .
C2 C -0.24151(17) 0.5234(3) -0.19330(15) 0.0244(8) Uani 1 1 d . .
C3 C -0.25221(15) 0.3832(3) -0.18541(15) 0.0214(7) Uani 1 1 d . .
C4 C -0.28580(16) 0.3099(3) -0.22408(15) 0.0223(7) Uani 1 1 d . .
H4 H -0.3032 0.3472 -0.2556 0.027 Uiso 1 1 calc R U
C5 C -0.29328(17) 0.1802(3) -0.21537(14) 0.0228(7) Uani 1 1 d . .
C6 C -0.26878(17) 0.1252(3) -0.16731(15) 0.0246(7) Uani 1 1 d . .
H6 H -0.2741 0.0390 -0.1614 0.029 Uiso 1 1 calc R U
C7 C -0.23648(16) 0.1986(3) -0.12822(15) 0.0240(7) Uani 1 1 d . .
C8 C -0.22762(16) 0.3266(3) -0.13768(15) 0.0237(7) Uani 1 1 d . .
H8 H -0.2050 0.3753 -0.1119 0.028 Uiso 1 1 calc R U
C9 C -0.19266(17) 0.0256(3) -0.06948(15) 0.0231(7) Uani 1 1 d . .
C10 C -0.2222(2) 0.2148(4) -0.02474(16) 0.0315(9) Uani 1 1 d . .
H10A H -0.2670 0.2455 -0.0196 0.038 Uiso 1 1 calc R U
H10B H -0.1916 0.2854 -0.0232 0.038 Uiso 1 1 calc R U
C11 C -0.18805(19) 0.0053(4) -0.00932(15) 0.0274(8) Uani 1 1 d . .
C12 C -0.20498(19) 0.1167(4) 0.01695(16) 0.0306(8) Uani 1 1 d . .
C13 C -0.2039(2) 0.1254(4) 0.07398(17) 0.0415(10) Uani 1 1 d . .
H13 H -0.2142 0.2008 0.0917 0.050 Uiso 1 1 calc R U
C14 C -0.1870(2) 0.0189(5) 0.10367(19) 0.0488(12) Uani 1 1 d . .
H14 H -0.1864 0.0223 0.1419 0.059 Uiso 1 1 calc R U
C15 C -0.1709(2) -0.0939(4) 0.07690(18) 0.0451(11) Uani 1 1 d . .
H15 H -0.1601 -0.1647 0.0977 0.054 Uiso 1 1 calc R U
C16 C -0.1709(2) -0.1022(4) 0.01999(17) 0.0346(9) Uani 1 1 d . .
H16 H -0.1598 -0.1770 0.0021 0.042 Uiso 1 1 calc R U
C17 C -0.41595(16) -0.2684(3) -0.28777(16) 0.0226(8) Uani 1 1 d . .
C18 C -0.66098(16) -0.3276(3) -0.26454(14) 0.0209(7) Uani 1 1 d . .
C19 C -0.48230(16) -0.3060(3) -0.31084(14) 0.0199(7) Uani 1 1 d . .
C20 C -0.53790(16) -0.3127(3) -0.27695(14) 0.0196(7) Uani 1 1 d . .
H20 H -0.5337 -0.3040 -0.2390 0.024 Uiso 1 1 calc R U
C21 C -0.59970(15) -0.3327(3) -0.30064(14) 0.0198(7) Uani 1 1 d . .
C22 C -0.60546(16) -0.3532(3) -0.35709(14) 0.0212(7) Uani 1 1 d . .
H22 H -0.6471 -0.3653 -0.3726 0.025 Uiso 1 1 calc R U
C23 C -0.54913(16) -0.3557(3) -0.39071(14) 0.0202(7) Uani 1 1 d . .
C24 C -0.48752(16) -0.3279(3) -0.36716(14) 0.0217(7) Uani 1 1 d . .
H24 H -0.4499 -0.3241 -0.3892 0.026 Uiso 1 1 calc R U
C25 C -0.49122(17) -0.4002(4) -0.48043(15) 0.0274(8) Uani 1 1 d . .
H25A H -0.4643 -0.4682 -0.4659 0.033 Uiso 1 1 calc R U
H25B H -0.4652 -0.3233 -0.4813 0.033 Uiso 1 1 calc R U
C26 C -0.60814(17) -0.3985(4) -0.47940(14) 0.0238(7) Uani 1 1 d . .
C27 C -0.58574(17) -0.4292(3) -0.53562(15) 0.0246(7) Uani 1 1 d . .
C28 C -0.51730(17) -0.4321(3) -0.53645(15) 0.0249(8) Uani 1 1 d . .
C29 C -0.4840(2) -0.4686(4) -0.58369(16) 0.0338(9) Uani 1 1 d . .
H29 H -0.4380 -0.4718 -0.5848 0.041 Uiso 1 1 calc R U
C30 C -0.5218(2) -0.5003(4) -0.62935(17) 0.0363(9) Uani 1 1 d . .
H30 H -0.5005 -0.5282 -0.6610 0.044 Uiso 1 1 calc R U
C31 C -0.5905(2) -0.4915(4) -0.62919(17) 0.0382(9) Uani 1 1 d . .
H31 H -0.6143 -0.5089 -0.6611 0.046 Uiso 1 1 calc R U
C32 C -0.6236(2) -0.4570(4) -0.58176(16) 0.0332(9) Uani 1 1 d . .
H32 H -0.6696 -0.4526 -0.5808 0.040 Uiso 1 1 calc R U
C33 C -0.04783(17) -0.2923(3) -0.09370(16) 0.0263(8) Uani 1 1 d . .
C34 C 0.20020(17) -0.2674(3) -0.10029(15) 0.0219(7) Uani 1 1 d . .
C35 C 0.13696(16) -0.2702(3) -0.06802(15) 0.0212(7) Uani 1 1 d . .
C36 C 0.07651(17) -0.2896(3) -0.09515(15) 0.0231(7) Uani 1 1 d . .
H36 H 0.0755 -0.3053 -0.1328 0.028 Uiso 1 1 calc R U
C37 C 0.01847(16) -0.2851(3) -0.06511(14) 0.0222(7) Uani 1 1 d . .
C38 C 0.01959(16) -0.2616(3) -0.00885(15) 0.0240(7) Uani 1 1 d . .
H38 H -0.0198 -0.2601 0.0109 0.029 Uiso 1 1 calc R U
C39 C 0.07964(17) -0.2404(3) 0.01813(15) 0.0218(7) Uani 1 1 d . .
C40 C 0.13866(16) -0.2458(3) -0.01169(15) 0.0228(7) Uani 1 1 d . .
H40 H 0.1790 -0.2333 0.0060 0.027 Uiso 1 1 calc R U
C41 C 0.13134(18) -0.1810(4) 0.10905(16) 0.0290(8) Uani 1 1 d . .
C42 C 0.01554(18) -0.2163(4) 0.10617(16) 0.0302(8) Uani 1 1 d . .
H42A H -0.0053 -0.2986 0.1035 0.036 Uiso 1 1 calc R U
H42B H -0.0151 -0.1525 0.0930 0.036 Uiso 1 1 calc R U
C43 C 0.0371(2) -0.1893(4) 0.16388(16) 0.0326(9) Uani 1 1 d . .
C44 C 0.1045(2) -0.1701(3) 0.16538(16) 0.0298(8) Uani 1 1 d . .
C45 C 0.1379(3) -0.1448(4) 0.21392(17) 0.0422(11) Uani 1 1 d . .
H45 H 0.1834 -0.1317 0.2144 0.051 Uiso 1 1 calc R U
C46 C 0.1005(3) -0.1400(4) 0.2619(2) 0.0533(12) Uani 1 1 d . .
H46 H 0.1213 -0.1230 0.2953 0.064 Uiso 1 1 calc R U
C47 C 0.0332(3) -0.1599(4) 0.2608(2) 0.0591(14) Uani 1 1 d . .
H47 H 0.0095 -0.1579 0.2936 0.071 Uiso 1 1 calc R U
C48 C -0.0007(3) -0.1831(4) 0.21169(18) 0.0458(11) Uani 1 1 d . .
H48 H -0.0464 -0.1938 0.2110 0.055 Uiso 1 1 calc R U
C49 C -0.5290(2) -0.0067(3) -0.31186(18) 0.0333(9) Uani 1 1 d . .
C50 C -0.5197(3) 0.0028(5) -0.25121(19) 0.0548(13) Uani 1 1 d . .
H50A H -0.5390 -0.0696 -0.2337 0.082 Uiso 1 1 calc R U
H50B H -0.5408 0.0780 -0.2379 0.082 Uiso 1 1 calc R U
H50C H -0.4732 0.0060 -0.2429 0.082 Uiso 1 1 calc R U
C51 C -0.6499(3) -0.0011(5) -0.2997(3) 0.0661(16) Uani 1 1 d . .
H51A H -0.6397 -0.0188 -0.2619 0.099 Uiso 1 1 calc R U
H51B H -0.6817 -0.0614 -0.3128 0.099 Uiso 1 1 calc R U
H51C H -0.6681 0.0824 -0.3026 0.099 Uiso 1 1 calc R U
C52 C -0.6006(2) -0.0251(5) -0.3918(2) 0.0467(11) Uani 1 1 d . .
H52A H -0.5588 -0.0328 -0.4103 0.070 Uiso 1 1 calc R U
H52B H -0.6240 0.0470 -0.4058 0.070 Uiso 1 1 calc R U
H52C H -0.6265 -0.0998 -0.3981 0.070 Uiso 1 1 calc R U
O3W O -0.28462(14) 0.0232(3) -0.50247(13) 0.0431(7) Uani 1 1 d G .
H3WA H -0.2507 -0.0043 -0.4855 0.065 Uiso 1 1 d G U
H3WB H -0.2754 0.0933 -0.5177 0.065 Uiso 1 1 d G U
O17 O -0.00894(17) -0.5830(4) 0.00741(14) 0.0586(9) Uani 1 1 d . .
H17 H -0.0477 -0.5813 0.0174 0.088 Uiso 1 1 calc R U
N5 N 0.0463(3) -0.6051(4) -0.0704(2) 0.0698(14) Uani 1 1 d . .
C53 C -0.0065(3) -0.5972(5) -0.0446(3) 0.0648(16) Uani 1 1 d . .
C54 C -0.0698(2) -0.6104(6) -0.0798(3) 0.0648(16) Uani 1 1 d . .
H54A H -0.0649 -0.5626 -0.1131 0.097 Uiso 1 1 calc R U
H54B H -0.1071 -0.5791 -0.0594 0.097 Uiso 1 1 calc R U
H54C H -0.0768 -0.6977 -0.0887 0.097 Uiso 1 1 calc R U
C55 C 0.1102(2) -0.5909(5) -0.0348(2) 0.0571(14) Uani 1 1 d . .
H55A H 0.1258 -0.5054 -0.0368 0.086 Uiso 1 1 calc R U
H55B H 0.1438 -0.6469 -0.0483 0.086 Uiso 1 1 calc R U
H55C H 0.1003 -0.6115 0.0028 0.086 Uiso 1 1 calc R U
C56 C 0.0562(3) -0.6249(6) -0.1292(2) 0.0680(15) Uani 1 1 d . .
H56A H 0.0141 -0.6259 -0.1475 0.102 Uiso 1 1 calc R U
H56B H 0.0783 -0.7040 -0.1350 0.102 Uiso 1 1 calc R U
H56C H 0.0828 -0.5577 -0.1438 0.102 Uiso 1 1 calc R U

loop_
_atom_site_aniso_label
_atom_site_aniso_U_11
_atom_site_aniso_U_22
_atom_site_aniso_U_33
_atom_site_aniso_U_23
_atom_site_aniso_U_13
_atom_site_aniso_U_12
Mn1 0.0205(2) 0.0278(3) 0.0226(3) -0.0009(2) -0.0026(2) -0.0017(2)
Mn2 0.0146(2) 0.0216(2) 0.0180(2) 0.0016(2) -0.0011(2) -0.00113(19)
Mn3 0.0158(2) 0.0221(2) 0.0180(2) 0.0000(2) -0.0021(2) -0.0020(2)
O1 0.0369(14) 0.0186(13) 0.0367(16) -0.0052(11) -0.0081(12) -0.0009(11)
O1W 0.0270(15) 0.118(3) 0.0288(16) 0.0102(19) -0.0034(12) -0.0031(18)
O2 0.0415(15) 0.0278(14) 0.0325(15) -0.0046(12) -0.0147(12) 0.0011(12)
O2W 0.0242(13) 0.0530(18) 0.0302(15) 0.0092(14) -0.0004(11) 0.0039(12)
O3 0.0363(14) 0.0257(14) 0.0414(16) -0.0032(13) -0.0109(13) -0.0089(12)
O4 0.0317(13) 0.0206(12) 0.0377(15) 0.0034(12) -0.0028(12) -0.0009(10)
O5 0.0336(14) 0.0274(14) 0.0237(13) -0.0042(11) -0.0044(11) 0.0042(11)
O6 0.0221(11) 0.0461(15) 0.0258(14) 0.0010(13) -0.0091(12) -0.0042(11)
O7 0.0159(11) 0.0294(14) 0.0350(14) -0.0046(11) 0.0041(10) -0.0063(10)
O8 0.0371(15) 0.0393(16) 0.0225(14) -0.0045(12) 0.0081(11) -0.0031(13)
O9 0.0148(11) 0.0413(15) 0.0341(15) -0.0119(12) 0.0029(11) -0.0012(11)
O10 0.0197(12) 0.070(2) 0.0241(14) -0.0058(14) -0.0015(11) -0.0018(13)
O11 0.0180(13) 0.067(2) 0.0419(18) -0.0141(16) -0.0058(12) 0.0081(13)
O12 0.0323(15) 0.093(3) 0.0250(16) 0.0115(16) -0.0125(12) -0.0181(15)
O13 0.0167(12) 0.0488(16) 0.0315(14) -0.0079(13) 0.0030(11) -0.0027(11)
O14 0.0330(14) 0.0352(15) 0.0194(13) 0.0006(11) -0.0007(10) 0.0060(11)
O15 0.0281(15) 0.069(2) 0.0383(18) -0.0144(16) -0.0026(13) -0.0093(14)
O16 0.0265(12) 0.0427(16) 0.0457(16) -0.0001(15) 0.0049(14) 0.0031(11)
N1 0.0321(16) 0.0213(16) 0.0213(15) -0.0052(12) -0.0038(13) 0.0009(12)
N2 0.0179(13) 0.0339(17) 0.0196(15) -0.0024(13) 0.0010(11) -0.0017(12)
N3 0.0209(14) 0.0328(17) 0.0211(15) -0.0022(13) 0.0002(12) 0.0001(12)
N4 0.0270(16) 0.0369(19) 0.054(3) 0.0045(17) 0.0163(16) 0.0009(14)
C1 0.0234(16) 0.0238(19) 0.0257(18) -0.0030(15) -0.0013(14) 0.0014(14)
C2 0.0250(17) 0.0198(18) 0.0284(19) -0.0016(15) 0.0052(16) -0.0018(14)
C3 0.0193(16) 0.0196(18) 0.0253(18) -0.0011(14) 0.0020(15) -0.0009(13)
C4 0.0227(16) 0.0212(17) 0.0230(19) 0.0021(14) -0.0004(13) -0.0003(13)
C5 0.0215(16) 0.0222(18) 0.0247(18) -0.0036(14) 0.0002(14) -0.0024(14)
C6 0.0249(17) 0.0192(17) 0.0296(19) -0.0010(15) -0.0016(15) -0.0011(14)
C7 0.0225(16) 0.0233(17) 0.0262(19) -0.0013(16) -0.0019(15) 0.0003(13)
C8 0.0232(16) 0.0226(17) 0.0253(18) -0.0051(16) -0.0022(15) -0.0035(13)
C9 0.0227(17) 0.0234(18) 0.0232(19) -0.0025(15) -0.0015(14) -0.0028(14)
C10 0.038(2) 0.030(2) 0.026(2) -0.0073(16) -0.0017(16) -0.0018(17)
C11 0.0302(18) 0.032(2) 0.0202(18) -0.0021(16) -0.0013(15) -0.0019(16)
C12 0.0330(19) 0.035(2) 0.0239(19) -0.0029(17) 0.0010(16) -0.0020(17)
C13 0.049(2) 0.045(3) 0.030(2) -0.010(2) -0.003(2) 0.000(2)
C14 0.057(3) 0.065(3) 0.025(2) -0.003(2) -0.003(2) -0.002(2)
C15 0.057(3) 0.045(3) 0.034(2) 0.008(2) -0.007(2) -0.002(2)
C16 0.042(2) 0.033(2) 0.029(2) 0.0003(18) -0.0055(18) 0.0042(18)
C17 0.0173(16) 0.0216(18) 0.029(2) -0.0071(15) 0.0009(14) 0.0009(13)
C18 0.0200(16) 0.0182(17) 0.0243(19) -0.0046(15) 0.0046(14) -0.0037(13)
C19 0.0155(15) 0.0211(17) 0.0230(17) -0.0009(14) -0.0011(13) -0.0016(13)
C20 0.0187(15) 0.0208(17) 0.0194(17) -0.0006(14) -0.0037(13) -0.0009(13)
C21 0.0170(15) 0.0179(16) 0.0245(19) 0.0000(14) 0.0029(13) -0.0007(13)
C22 0.0160(14) 0.0248(18) 0.0227(19) -0.0023(14) -0.0003(13) -0.0030(13)
C23 0.0194(16) 0.0226(18) 0.0187(16) 0.0001(14) 0.0001(13) -0.0036(13)
C24 0.0158(15) 0.0264(19) 0.0230(17) -0.0004(15) 0.0016(13) -0.0010(14)
C25 0.0222(17) 0.037(2) 0.0226(18) 0.0004(16) 0.0060(15) 0.0011(15)
C26 0.0224(16) 0.0285(19) 0.0207(18) 0.0027(15) -0.0015(14) -0.0018(14)
C27 0.0282(17) 0.0247(18) 0.0210(17) 0.0005(15) -0.0005(15) -0.0002(15)
C28 0.0285(18) 0.0240(18) 0.0223(18) 0.0015(15) 0.0019(15) -0.0008(15)
C29 0.038(2) 0.036(2) 0.028(2) 0.0017(17) 0.0085(17) 0.0048(18)
C30 0.058(3) 0.031(2) 0.0197(19) -0.0003(18) 0.0070(19) 0.0047(19)
C31 0.057(3) 0.036(2) 0.022(2) -0.0005(18) -0.0051(19) -0.0008(19)
C32 0.037(2) 0.036(2) 0.026(2) 0.0007(17) -0.0042(17) -0.0012(17)
C33 0.0215(17) 0.0248(19) 0.033(2) 0.0054(16) -0.0063(15) -0.0021(15)
C34 0.0203(16) 0.0235(18) 0.0217(17) 0.0033(15) 0.0010(14) 0.0036(14)
C35 0.0186(16) 0.0236(18) 0.0214(18) 0.0026(15) -0.0012(13) 0.0009(14)
C36 0.0223(17) 0.0254(18) 0.0216(18) 0.0014(15) -0.0035(14) -0.0009(14)
C37 0.0193(16) 0.0247(18) 0.0225(18) 0.0018(15) -0.0055(14) 0.0003(14)
C38 0.0183(16) 0.0285(19) 0.0252(18) 0.0028(16) -0.0002(14) -0.0008(14)
C39 0.0218(16) 0.0257(19) 0.0178(17) 0.0011(15) -0.0039(14) 0.0004(14)
C40 0.0170(15) 0.0273(19) 0.0241(18) 0.0017(16) -0.0039(14) -0.0016(14)
C41 0.030(2) 0.030(2) 0.027(2) -0.0010(17) -0.0062(16) -0.0031(16)
C42 0.0260(18) 0.037(2) 0.027(2) -0.0049(17) 0.0050(16) -0.0040(16)
C43 0.044(2) 0.026(2) 0.027(2) -0.0008(17) 0.0054(17) -0.0016(17)
C44 0.043(2) 0.0203(18) 0.026(2) -0.0027(15) -0.0016(16) -0.0019(16)
C45 0.059(3) 0.037(2) 0.030(2) -0.0004(19) -0.012(2) 0.000(2)
C46 0.096(4) 0.039(2) 0.025(2) -0.005(2) -0.010(3) -0.006(3)
C47 0.107(4) 0.040(3) 0.031(2) -0.007(2) 0.022(3) -0.010(3)
C48 0.060(3) 0.043(3) 0.035(2) -0.008(2) 0.013(2) -0.010(2)
C49 0.038(2) 0.0203(19) 0.042(2) 0.0034(17) 0.0083(19) 0.0028(16)
C50 0.080(4) 0.046(3) 0.038(3) -0.005(2) 0.001(2) 0.000(3)
C51 0.039(3) 0.062(3) 0.097(5) 0.001(3) 0.035(3) 0.000(2)
C52 0.041(2) 0.046(3) 0.052(3) 0.009(2) -0.007(2) -0.002(2)
O3W 0.0369(16) 0.0466(19) 0.0458(19) 0.0157(15) -0.0004(14) -0.0028(14)
O17 0.051(2) 0.081(3) 0.044(2) 0.0040(18) 0.0167(16) 0.002(2)
N5 0.098(4) 0.043(3) 0.068(3) 0.005(2) 0.028(3) 0.007(3)
C53 0.076(4) 0.033(3) 0.085(5) 0.011(3) 0.022(4) -0.002(3)
C54 0.042(3) 0.065(4) 0.087(4) 0.013(3) -0.020(3) -0.004(2)
C55 0.039(2) 0.055(3) 0.078(4) 0.010(3) -0.008(3) 0.003(2)
C56 0.078(4) 0.084(4) 0.042(3) -0.014(3) 0.014(3) -0.001(3)

loop_
_atom_type_symbol
_atom_type_description
_atom_type_scat_dispersion_real
_atom_type_scat_dispersion_imag
_atom_type_scat_source
C C 0.0033 0.0016 'International Tables Vol C Tables 4.2.6.8 and 6.1.1.4'
H H 0.0000 0.0000 'International Tables Vol C Tables 4.2.6.8 and 6.1.1.4'
N N 0.0061 0.0033 'International Tables Vol C Tables 4.2.6.8 and 6.1.1.4'
O O 0.0106 0.0060 'International Tables Vol C Tables 4.2.6.8 and 6.1.1.4'
Mn Mn 0.3368 0.7283 'International Tables Vol C Tables 4.2.6.8 and 6.1.1.4'

loop_
_geom_angle_atom_site_label_1
_geom_angle_atom_site_label_2
_geom_angle_atom_site_label_3
_geom_angle
_geom_angle_site_symmetry_1
_geom_angle_site_symmetry_3
O16 Mn1 O1W 83.52(12) . .
O16 Mn1 O2W 167.07(12) . .
O1W Mn1 O2W 83.66(11) . .
O16 Mn1 O7 94.52(10) . .
O1W Mn1 O7 116.71(13) . .
O2W Mn1 O7 89.69(10) . .
O16 Mn1 O2 98.34(11) . .
O1W Mn1 O2 112.15(13) . .
O2W Mn1 O2 88.11(11) . .
O7 Mn1 O2 130.49(10) . .
O16 Mn1 O1 108.79(11) . .
O1W Mn1 O1 162.69(11) . .
O2W Mn1 O1 84.11(10) . .
O7 Mn1 O1 75.39(9) . .
O2 Mn1 O1 55.18(9) . .
O14 Mn2 O9 123.34(10) 4_445 4_545
O14 Mn2 O4 93.32(10) 4_445 1_545
O9 Mn2 O4 94.00(10) 4_545 1_545
O14 Mn2 O6 95.21(11) 4_445 .
O9 Mn2 O6 141.38(11) 4_545 .
O4 Mn2 O6 85.21(10) 1_545 .
O14 Mn2 O1 90.99(10) 4_445 .
O9 Mn2 O1 86.50(10) 4_545 .
O4 Mn2 O1 174.47(10) 1_545 .
O6 Mn2 O1 90.96(10) . .
O3 Mn3 O8 93.44(11) 1_545 4_545
O3 Mn3 O13 84.81(11) 1_545 4_445
O8 Mn3 O13 135.75(10) 4_545 4_445
O3 Mn3 O11 106.11(12) 1_545 .
O8 Mn3 O11 134.76(11) 4_545 .
O13 Mn3 O11 87.25(10) 4_445 .
O3 Mn3 O5 157.27(10) 1_545 .
O8 Mn3 O5 84.01(10) 4_545 .
O13 Mn3 O5 81.47(10) 4_445 .
O11 Mn3 O5 91.28(11) . .
O3 Mn3 O12 92.79(11) 1_545 .
O8 Mn3 O12 82.70(10) 4_545 .
O13 Mn3 O12 141.52(10) 4_445 .
O11 Mn3 O12 56.51(10) . .
O5 Mn3 O12 109.20(11) . .
O3 Mn3 C33 103.62(11) 1_545 .
O8 Mn3 C33 107.68(11) 4_545 .
O13 Mn3 C33 115.71(11) 4_445 .
O11 Mn3 C33 28.70(11) . .
O5 Mn3 C33 98.64(11) . .
O12 Mn3 C33 28.13(11) . .
C1 O1 Mn2 160.4(2) . .
C1 O1 Mn1 84.5(2) . .
Mn2 O1 Mn1 102.75(9) . .
Mn1 O1W H1WA 109.6 . .
Mn1 O1W H1WB 109.8 . .
H1WA O1W H1WB 108.9 . .
C1 O2 Mn1 98.6(2) . .
Mn1 O2W H2WA 110.7 . .
Mn1 O2W H2WB 110.2 . .
H2WA O2W H2WB 108.3 . .
C2 O3 Mn3 139.1(2) . 1_565
C2 O4 Mn2 130.7(2) . 1_565
C9 O5 Mn3 145.9(2) . .
C17 O6 Mn2 99.8(2) . .
C17 O7 Mn1 122.3(2) . .
C18 O8 Mn3 152.3(3) . 4_445
C18 O9 Mn2 116.6(2) . 4_445
C33 O11 Mn3 94.7(2) . .
C33 O12 Mn3 86.1(2) . .
C34 O13 Mn3 107.4(2) . 4_545
C34 O14 Mn2 150.7(2) . 4_545
C49 O16 Mn1 144.3(3) . .
C9 N1 C7 125.9(3) . .
C9 N1 C10 112.4(3) . .
C7 N1 C10 121.6(3) . .
C26 N2 C23 127.3(3) . .
C26 N2 C25 111.6(3) . .
C23 N2 C25 121.1(3) . .
C41 N3 C39 127.7(3) . .
C41 N3 C42 111.6(3) . .
C39 N3 C42 120.7(3) . .
C49 N4 C52 121.5(4) . .
C49 N4 C51 123.8(4) . .
C52 N4 C51 114.6(4) . .
O1 C1 O2 121.0(3) . .
O1 C1 C5 119.6(3) . .
O2 C1 C5 119.4(3) . .
O4 C2 O3 126.0(3) . .
O4 C2 C3 118.2(3) . .
O3 C2 C3 115.7(3) . .
C4 C3 C8 119.5(3) . .
C4 C3 C2 122.0(3) . .
C8 C3 C2 118.4(3) . .
C3 C4 C5 119.8(3) . .
C3 C4 H4 120.1 . .
C5 C4 H4 120.1 . .
C6 C5 C4 119.9(3) . .
C6 C5 C1 119.2(3) . .
C4 C5 C1 120.8(3) . .
C7 C6 C5 120.3(3) . .
C7 C6 H6 119.9 . .
C5 C6 H6 119.9 . .
C8 C7 C6 119.6(3) . .
C8 C7 N1 119.6(3) . .
C6 C7 N1 120.6(3) . .
C7 C8 C3 120.8(3) . .
C7 C8 H8 119.6 . .
C3 C8 H8 119.6 . .
O5 C9 N1 123.8(3) . .
O5 C9 C11 129.4(3) . .
N1 C9 C11 106.8(3) . .
N1 C10 C12 102.4(3) . .
N1 C10 H10A 111.3 . .
C12 C10 H10A 111.3 . .
N1 C10 H10B 111.3 . .
C12 C10 H10B 111.3 . .
H10A C10 H10B 109.2 . .
C12 C11 C16 121.7(4) . .
C12 C11 C9 108.4(3) . .
C16 C11 C9 129.9(4) . .
C11 C12 C13 120.9(4) . .
C11 C12 C10 109.8(3) . .
C13 C12 C10 129.4(4) . .
C14 C13 C12 118.1(4) . .
C14 C13 H13 121.0 . .
C12 C13 H13 121.0 . .
C13 C14 C15 120.8(4) . .
C13 C14 H14 119.6 . .
C15 C14 H14 119.6 . .
C16 C15 C14 121.2(4) . .
C16 C15 H15 119.4 . .
C14 C15 H15 119.4 . .
C15 C16 C11 117.4(4) . .
C15 C16 H16 121.3 . .
C11 C16 H16 121.3 . .
O6 C17 O7 121.6(3) . .
O6 C17 C19 119.6(3) . .
O7 C17 C19 118.8(3) . .
O8 C18 O9 122.9(3) . .
O8 C18 C21 118.6(3) . .
O9 C18 C21 118.5(3) . .
C24 C19 C20 120.7(3) . .
C24 C19 C17 118.5(3) . .
C20 C19 C17 120.7(3) . .
C21 C20 C19 119.1(3) . .
C21 C20 H20 120.5 . .
C19 C20 H20 120.5 . .
C20 C21 C22 120.4(3) . .
C20 C21 C18 119.1(3) . .
C22 C21 C18 120.4(3) . .
C21 C22 C23 120.6(3) . .
C21 C22 H22 119.7 . .
C23 C22 H22 119.7 . .
C24 C23 C22 118.6(3) . .
C24 C23 N2 118.7(3) . .
C22 C23 N2 122.7(3) . .
C19 C24 C23 120.3(3) . .
C19 C24 H24 119.9 . .
C23 C24 H24 119.9 . .
N2 C25 C28 103.0(3) . .
N2 C25 H25A 111.2 . .
C28 C25 H25A 111.2 . .
N2 C25 H25B 111.2 . .
C28 C25 H25B 111.2 . .
H25A C25 H25B 109.1 . .
O10 C26 N2 125.9(3) . .
O10 C26 C27 127.1(3) . .
N2 C26 C27 107.0(3) . .
C28 C27 C32 122.3(3) . .
C28 C27 C26 109.0(3) . .
C32 C27 C26 128.7(3) . .
C27 C28 C29 120.2(3) . .
C27 C28 C25 109.5(3) . .
C29 C28 C25 130.2(3) . .
C28 C29 C30 117.6(4) . .
C28 C29 H29 121.2 . .
C30 C29 H29 121.2 . .
C29 C30 C31 122.0(4) . .
C29 C30 H30 119.0 . .
C31 C30 H30 119.0 . .
C32 C31 C30 120.2(4) . .
C32 C31 H31 119.9 . .
C30 C31 H31 119.9 . .
C31 C32 C27 117.6(4) . .
C31 C32 H32 121.2 . .
C27 C32 H32 121.2 . .
O12 C33 O11 121.4(3) . .
O12 C33 C37 120.0(3) . .
O11 C33 C37 118.6(3) . .
O12 C33 Mn3 65.8(2) . .
O11 C33 Mn3 56.62(19) . .
C37 C33 Mn3 166.4(3) . .
O13 C34 O14 122.7(3) . .
O13 C34 C35 118.2(3) . .
O14 C34 C35 119.1(3) . .
C40 C35 C36 120.7(3) . .
C40 C35 C34 119.3(3) . .
C36 C35 C34 119.9(3) . .
C37 C36 C35 119.0(3) . .
C37 C36 H36 120.5 . .
C35 C36 H36 120.5 . .
C36 C37 C38 120.8(3) . .
C36 C37 C33 120.5(3) . .
C38 C37 C33 118.4(3) . .
C37 C38 C39 120.3(3) . .
C37 C38 H38 119.8 . .
C39 C38 H38 119.8 . .
C40 C39 C38 119.4(3) . .
C40 C39 N3 122.2(3) . .
C38 C39 N3 118.4(3) . .
C35 C40 C39 119.8(3) . .
C35 C40 H40 120.1 . .
C39 C40 H40 120.1 . .
O15 C41 N3 126.5(4) . .
O15 C41 C44 127.0(4) . .
N3 C41 C44 106.5(3) . .
N3 C42 C43 102.9(3) . .
N3 C42 H42A 111.2 . .
C43 C42 H42A 111.2 . .
N3 C42 H42B 111.2 . .
C43 C42 H42B 111.2 . .
H42A C42 H42B 109.1 . .
C44 C43 C48 120.9(4) . .
C44 C43 C42 109.9(3) . .
C48 C43 C42 129.2(4) . .
C43 C44 C45 122.1(4) . .
C43 C44 C41 109.0(3) . .
C45 C44 C41 128.8(4) . .
C44 C45 C46 117.3(5) . .
C44 C45 H45 121.3 . .
C46 C45 H45 121.3 . .
C47 C46 C45 120.8(5) . .
C47 C46 H46 119.6 . .
C45 C46 H46 119.6 . .
C46 C47 C48 121.9(5) . .
C46 C47 H47 119.0 . .
C48 C47 H47 119.0 . .
C43 C48 C47 116.9(5) . .
C43 C48 H48 121.5 . .
C47 C48 H48 121.5 . .
O16 C49 N4 119.9(4) . .
O16 C49 C50 120.2(4) . .
N4 C49 C50 119.9(4) . .
C49 C50 H50A 109.5 . .
C49 C50 H50B 109.5 . .
H50A C50 H50B 109.5 . .
C49 C50 H50C 109.5 . .
H50A C50 H50C 109.5 . .
H50B C50 H50C 109.5 . .
N4 C51 H51A 109.5 . .
N4 C51 H51B 109.5 . .
H51A C51 H51B 109.5 . .
N4 C51 H51C 109.5 . .
H51A C51 H51C 109.5 . .
H51B C51 H51C 109.5 . .
N4 C52 H52A 109.5 . .
N4 C52 H52B 109.5 . .
H52A C52 H52B 109.5 . .
N4 C52 H52C 109.5 . .
H52A C52 H52C 109.5 . .
H52B C52 H52C 109.5 . .
H3WA O3W H3WB 109.5 . .
C53 O17 H17 109.5 . .
C53 N5 C56 128.5(6) . .
C53 N5 C55 115.2(5) . .
C56 N5 C55 116.3(5) . .
N5 C53 O17 122.8(6) . .
N5 C53 C54 115.3(6) . .
O17 C53 C54 121.9(5) . .
C53 C54 H54A 109.5 . .
C53 C54 H54B 109.5 . .
H54A C54 H54B 109.5 . .
C53 C54 H54C 109.5 . .
H54A C54 H54C 109.5 . .
H54B C54 H54C 109.5 . .
N5 C55 H55A 109.5 . .
N5 C55 H55B 109.5 . .
H55A C55 H55B 109.5 . .
N5 C55 H55C 109.5 . .
H55A C55 H55C 109.5 . .
H55B C55 H55C 109.5 . .
N5 C56 H56A 109.5 . .
N5 C56 H56B 109.5 . .
H56A C56 H56B 109.5 . .
N5 C56 H56C 109.5 . .
H56A C56 H56C 109.5 . .
H56B C56 H56C 109.5 . .

loop_
_geom_bond_atom_site_label_1
_geom_bond_atom_site_label_2
_geom_bond_distance
_geom_bond_site_symmetry_2
Mn1 O16 2.114(3) .
Mn1 O1W 2.131(3) .
Mn1 O2W 2.170(3) .
Mn1 O7 2.177(3) .
Mn1 O2 2.204(3) .
Mn1 O1 2.510(3) .
Mn2 O14 2.100(2) 4_445
Mn2 O9 2.165(2) 4_545
Mn2 O4 2.169(2) 1_545
Mn2 O6 2.194(2) .
Mn2 O1 2.247(2) .
Mn3 O3 2.118(3) 1_545
Mn3 O8 2.121(3) 4_545
Mn3 O13 2.186(3) 4_445
Mn3 O11 2.198(3) .
Mn3 O5 2.266(2) .
Mn3 O12 2.398(3) .
Mn3 C33 2.623(4) .
O1 C1 1.264(4) .
O1W H1WA 0.8594 .
O1W H1WB 0.8597 .
O2 C1 1.264(4) .
O2W H2WA 0.8684 .
O2W H2WB 0.8663 .
O3 C2 1.259(4) .
O3 Mn3 2.118(3) 1_565
O4 C2 1.257(4) .
O4 Mn2 2.169(2) 1_565
O5 C9 1.239(4) .
O6 C17 1.251(5) .
O7 C17 1.277(4) .
O8 C18 1.239(4) .
O8 Mn3 2.121(3) 4_445
O9 C18 1.274(4) .
O9 Mn2 2.165(2) 4_445
O10 C26 1.231(4) .
O11 C33 1.264(5) .
O12 C33 1.239(5) .
O13 C34 1.259(4) .
O13 Mn3 2.186(3) 4_545
O14 C34 1.268(4) .
O14 Mn2 2.100(2) 4_545
O15 C41 1.221(5) .
O16 C49 1.253(5) .
N1 C9 1.360(5) .
N1 C7 1.431(5) .
N1 C10 1.475(5) .
N2 C26 1.378(4) .
N2 C23 1.416(4) .
N2 C25 1.476(4) .
N3 C41 1.391(5) .
N3 C39 1.419(5) .
N3 C42 1.472(4) .
N4 C49 1.321(5) .
N4 C52 1.461(6) .
N4 C51 1.465(6) .
C1 C5 1.498(5) .
C2 C3 1.514(5) .
C3 C4 1.395(5) .
C3 C8 1.397(5) .
C4 C5 1.399(5) .
C4 H4 0.9300 .
C5 C6 1.396(5) .
C6 C7 1.390(5) .
C6 H6 0.9300 .
C7 C8 1.386(5) .
C8 H8 0.9300 .
C9 C11 1.480(5) .
C10 C12 1.492(6) .
C10 H10A 0.9700 .
C10 H10B 0.9700 .
C11 C12 1.384(5) .
C11 C16 1.387(6) .
C12 C13 1.389(5) .
C13 C14 1.381(7) .
C13 H13 0.9300 .
C14 C15 1.399(7) .
C14 H14 0.9300 .
C15 C16 1.386(6) .
C15 H15 0.9300 .
C16 H16 0.9300 .
C17 C19 1.506(5) .
C18 C21 1.517(5) .
C19 C24 1.392(5) .
C19 C20 1.394(5) .
C20 C21 1.390(4) .
C20 H20 0.9300 .
C21 C22 1.393(5) .
C22 C23 1.400(5) .
C22 H22 0.9300 .
C23 C24 1.400(5) .
C24 H24 0.9300 .
C25 C28 1.498(5) .
C25 H25A 0.9700 .
C25 H25B 0.9700 .
C26 C27 1.475(5) .
C27 C28 1.382(5) .
C27 C32 1.389(5) .
C28 C29 1.385(5) .
C29 C30 1.387(6) .
C29 H29 0.9300 .
C30 C31 1.391(6) .
C30 H30 0.9300 .
C31 C32 1.381(6) .
C31 H31 0.9300 .
C32 H32 0.9300 .
C33 C37 1.510(5) .
C34 C35 1.499(5) .
C35 C40 1.393(5) .
C35 C36 1.402(5) .
C36 C37 1.381(5) .
C36 H36 0.9300 .
C37 C38 1.390(5) .
C38 C39 1.396(5) .
C38 H38 0.9300 .
C39 C40 1.396(5) .
C40 H40 0.9300 .
C41 C44 1.476(5) .
C42 C43 1.496(5) .
C42 H42A 0.9700 .
C42 H42B 0.9700 .
C43 C44 1.378(6) .
C43 C48 1.391(6) .
C44 C45 1.384(6) .
C45 C46 1.390(7) .
C45 H45 0.9300 .
C46 C47 1.376(7) .
C46 H46 0.9300 .
C47 C48 1.396(7) .
C47 H47 0.9300 .
C48 H48 0.9300 .
C49 C50 1.489(6) .
C50 H50A 0.9600 .
C50 H50B 0.9600 .
C50 H50C 0.9600 .
C51 H51A 0.9600 .
C51 H51B 0.9600 .
C51 H51C 0.9600 .
C52 H52A 0.9600 .
C52 H52B 0.9600 .
C52 H52C 0.9600 .
O3W H3WA 0.8502 .
O3W H3WB 0.8496 .
O17 C53 1.274(7) .
O17 H17 0.8200 .
N5 C53 1.238(7) .
N5 C56 1.459(7) .
N5 C55 1.560(7) .
C53 C54 1.543(8) .
C54 H54A 0.9600 .
C54 H54B 0.9600 .
C54 H54C 0.9600 .
C55 H55A 0.9600 .
C55 H55B 0.9600 .
C55 H55C 0.9600 .
C56 H56A 0.9600 .
C56 H56B 0.9600 .
C56 H56C 0.9600 .

loop_
_geom_torsion_atom_site_label_1
_geom_torsion_atom_site_label_2
_geom_torsion_atom_site_label_3
_geom_torsion_atom_site_label_4
_geom_torsion
_geom_torsion_site_symmetry_1
Mn2 O1 C1 O2 121.2(7) .
Mn1 O1 C1 O2 8.4(3) .
Mn2 O1 C1 C5 -58.6(9) .
Mn1 O1 C1 C5 -171.4(3) .
Mn1 O2 C1 O1 -9.6(4) .
Mn1 O2 C1 C5 170.2(3) .
Mn2 O4 C2 O3 -21.6(6) 1_565
Mn2 O4 C2 C3 159.8(2) 1_565
Mn3 O3 C2 O4 24.7(6) 1_565
Mn3 O3 C2 C3 -156.6(3) 1_565
O4 C2 C3 C4 19.4(5) .
O3 C2 C3 C4 -159.4(3) .
O4 C2 C3 C8 -160.5(3) .
O3 C2 C3 C8 20.8(5) .
C8 C3 C4 C5 -1.4(5) .
C2 C3 C4 C5 178.8(3) .
C3 C4 C5 C6 1.8(5) .
C3 C4 C5 C1 -178.3(3) .
O1 C1 C5 C6 -2.7(5) .
O2 C1 C5 C6 177.6(3) .
O1 C1 C5 C4 177.5(3) .
O2 C1 C5 C4 -2.3(5) .
C4 C5 C6 C7 -0.5(5) .
C1 C5 C6 C7 179.7(3) .
C5 C6 C7 C8 -1.2(5) .
C5 C6 C7 N1 175.2(3) .
C9 N1 C7 C8 -148.1(3) .
C10 N1 C7 C8 36.6(5) .
C9 N1 C7 C6 35.4(5) .
C10 N1 C7 C6 -139.8(4) .
C6 C7 C8 C3 1.6(5) .
N1 C7 C8 C3 -174.9(3) .
C4 C3 C8 C7 -0.3(5) .
C2 C3 C8 C7 179.5(3) .
Mn3 O5 C9 N1 -155.4(3) .
Mn3 O5 C9 C11 26.1(7) .
C7 N1 C9 O5 10.6(6) .
C10 N1 C9 O5 -173.8(3) .
C7 N1 C9 C11 -170.6(3) .
C10 N1 C9 C11 5.0(4) .
C9 N1 C10 C12 -4.5(4) .
C7 N1 C10 C12 171.3(3) .
O5 C9 C11 C12 175.3(4) .
N1 C9 C11 C12 -3.4(4) .
O5 C9 C11 C16 -5.2(7) .
N1 C9 C11 C16 176.1(4) .
C16 C11 C12 C13 1.5(6) .
C9 C11 C12 C13 -178.9(4) .
C16 C11 C12 C10 -179.0(4) .
C9 C11 C12 C10 0.6(4) .
N1 C10 C12 C11 2.2(4) .
N1 C10 C12 C13 -178.4(4) .
C11 C12 C13 C14 -1.6(6) .
C10 C12 C13 C14 179.0(4) .
C12 C13 C14 C15 0.7(7) .
C13 C14 C15 C16 0.5(7) .
C14 C15 C16 C11 -0.6(7) .
C12 C11 C16 C15 -0.4(6) .
C9 C11 C16 C15 -179.8(4) .
Mn2 O6 C17 O7 -4.1(4) .
Mn2 O6 C17 C19 177.2(3) .
Mn1 O7 C17 O6 -98.9(4) .
Mn1 O7 C17 C19 79.8(4) .
Mn3 O8 C18 O9 -56.8(7) 4_445
Mn3 O8 C18 C21 121.4(5) 4_445
Mn2 O9 C18 O8 8.4(5) 4_445
Mn2 O9 C18 C21 -169.8(2) 4_445
O6 C17 C19 C24 -160.3(3) .
O7 C17 C19 C24 21.0(5) .
O6 C17 C19 C20 22.7(5) .
O7 C17 C19 C20 -156.0(3) .
C24 C19 C20 C21 -4.6(5) .
C17 C19 C20 C21 172.3(3) .
C19 C20 C21 C22 3.8(5) .
C19 C20 C21 C18 -174.2(3) .
O8 C18 C21 C20 -13.1(5) .
O9 C18 C21 C20 165.3(3) .
O8 C18 C21 C22 168.9(3) .
O9 C18 C21 C22 -12.8(5) .
C20 C21 C22 C23 0.8(5) .
C18 C21 C22 C23 178.9(3) .
C21 C22 C23 C24 -4.7(5) .
C21 C22 C23 N2 176.3(3) .
C26 N2 C23 C24 -172.1(3) .
C25 N2 C23 C24 8.5(5) .
C26 N2 C23 C22 7.0(5) .
C25 N2 C23 C22 -172.5(3) .
C20 C19 C24 C23 0.8(5) .
C17 C19 C24 C23 -176.2(3) .
C22 C23 C24 C19 3.9(5) .
N2 C23 C24 C19 -177.1(3) .
C26 N2 C25 C28 -1.7(4) .
C23 N2 C25 C28 177.9(3) .
C23 N2 C26 O10 1.1(6) .
C25 N2 C26 O10 -179.4(4) .
C23 N2 C26 C27 -178.5(3) .
C25 N2 C26 C27 1.0(4) .
O10 C26 C27 C28 -179.4(4) .
N2 C26 C27 C28 0.2(4) .
O10 C26 C27 C32 -2.0(7) .
N2 C26 C27 C32 177.7(4) .
C32 C27 C28 C29 -2.7(6) .
C26 C27 C28 C29 175.0(3) .
C32 C27 C28 C25 -178.9(3) .
C26 C27 C28 C25 -1.3(4) .
N2 C25 C28 C27 1.8(4) .
N2 C25 C28 C29 -174.0(4) .
C27 C28 C29 C30 0.6(6) .
C25 C28 C29 C30 176.0(4) .
C28 C29 C30 C31 2.5(6) .
C29 C30 C31 C32 -3.6(6) .
C30 C31 C32 C27 1.5(6) .
C28 C27 C32 C31 1.6(6) .
C26 C27 C32 C31 -175.6(4) .
Mn3 O12 C33 O11 11.3(4) .
Mn3 O12 C33 C37 -166.2(3) .
Mn3 O11 C33 O12 -12.4(4) .
Mn3 O11 C33 C37 165.2(3) .
Mn3 O13 C34 O14 -3.1(4) 4_545
Mn3 O13 C34 C35 175.7(2) 4_545
Mn2 O14 C34 O13 -79.9(6) 4_545
Mn2 O14 C34 C35 101.3(5) 4_545
O13 C34 C35 C40 -10.5(5) .
O14 C34 C35 C40 168.3(3) .
O13 C34 C35 C36 165.7(3) .
O14 C34 C35 C36 -15.5(5) .
C40 C35 C36 C37 -0.4(5) .
C34 C35 C36 C37 -176.5(3) .
C35 C36 C37 C38 0.0(5) .
C35 C36 C37 C33 173.8(3) .
O12 C33 C37 C36 -3.2(6) .
O11 C33 C37 C36 179.3(3) .
Mn3 C33 C37 C36 -115.2(11) .
O12 C33 C37 C38 170.8(4) .
O11 C33 C37 C38 -6.8(5) .
Mn3 C33 C37 C38 58.7(12) .
C36 C37 C38 C39 0.9(5) .
C33 C37 C38 C39 -172.9(3) .
C37 C38 C39 C40 -1.5(5) .
C37 C38 C39 N3 178.0(3) .
C41 N3 C39 C40 3.9(6) .
C42 N3 C39 C40 -175.8(3) .
C41 N3 C39 C38 -175.6(3) .
C42 N3 C39 C38 4.7(5) .
C36 C35 C40 C39 -0.2(5) .
C34 C35 C40 C39 176.0(3) .
C38 C39 C40 C35 1.1(5) .
N3 C39 C40 C35 -178.4(3) .
C39 N3 C41 O15 3.7(7) .
C42 N3 C41 O15 -176.7(4) .
C39 N3 C41 C44 -176.3(3) .
C42 N3 C41 C44 3.4(4) .
C41 N3 C42 C43 -2.8(4) .
C39 N3 C42 C43 176.9(3) .
N3 C42 C43 C44 1.1(4) .
N3 C42 C43 C48 -178.6(4) .
C48 C43 C44 C45 0.5(6) .
C42 C43 C44 C45 -179.1(4) .
C48 C43 C44 C41 -179.4(4) .
C42 C43 C44 C41 0.9(4) .
O15 C41 C44 C43 177.4(4) .
N3 C41 C44 C43 -2.6(4) .
O15 C41 C44 C45 -2.5(7) .
N3 C41 C44 C45 177.4(4) .
C43 C44 C45 C46 0.3(6) .
C41 C44 C45 C46 -179.8(4) .
C44 C45 C46 C47 0.2(7) .
C45 C46 C47 C48 -1.4(7) .
C44 C43 C48 C47 -1.7(6) .
C42 C43 C48 C47 177.9(4) .
C46 C47 C48 C43 2.1(7) .
Mn1 O16 C49 N4 -173.9(3) .
Mn1 O16 C49 C50 6.5(7) .
C52 N4 C49 O16 3.6(6) .
C51 N4 C49 O16 -178.3(4) .
C52 N4 C49 C50 -176.9(4) .
C51 N4 C49 C50 1.3(6) .
C56 N5 C53 O17 178.1(5) .
C55 N5 C53 O17 -2.4(7) .
C56 N5 C53 C54 0.2(8) .
C55 N5 C53 C54 179.6(4) .
